data_4512468
loop_
_publ_author_name
'Yang, Fei-Lin'
'Yuan, Ai-Hua'
'Zhou, Hu'
'Zhou, Hong-Bo'
'Yang, Dan'
'Song, You'
'Li, Yi-Zhi'

_publ_section_title
;
 Syntheses, Structures, and Magnetic Properties of Three
 Manganese(II)-Octacyanotungstate(V) Bimetallic Compounds with Linear
 Ligands
;
_journal_issue 1
_journal_name_full 'Crystal Growth &amp; Design'
_journal_page_first 176
_journal_paper_doi 10.1021/cg501128n
_journal_volume 15
_journal_year 2015
_chemical_formula_moiety
;
C46 H36 Mn3 N28 O6 W2, 3(C10 H8 N4), 0.4(H4 O2), 2(H O0.50), 2.2(H2 O)
;
_chemical_formula_sum 'C76 H68 Mn3 N40 O10 W2'
_chemical_formula_weight 2234.22
_chemical_name_systematic
; 
 ? 
;
_space_group_IT_number 2
_symmetry_cell_setting triclinic
_symmetry_space_group_name_Hall '-P 1'
_symmetry_space_group_name_H-M 'P -1'
_atom_sites_solution_hydrogens geom
_atom_sites_solution_primary direct
_atom_sites_solution_secondary difmap
_audit_creation_method SHELXL-97
_cell_angle_alpha 103.521(3)
_cell_angle_beta 106.261(2)
_cell_angle_gamma 108.668(3)
_cell_formula_units_Z 1
_cell_length_a 10.6761(13)
_cell_length_b 16.1012(15)
_cell_length_c 18.0131(15)
_cell_measurement_temperature 173(2)
_cell_volume 2632.1(5)
_computing_cell_refinement SMART
_computing_data_collection 'SMART (Bruker, 2000)'
_computing_data_reduction 'SAINT (Bruker, 2000)'
_computing_molecular_graphics SHELXTL
_computing_publication_material SHELXTL
_computing_structure_refinement SHELXTL
_computing_structure_solution 'SHELXTL (Bruker, 2000)'
_diffrn_ambient_temperature 173(2)
_diffrn_measured_fraction_theta_full 0.985
_diffrn_measured_fraction_theta_max 0.985
_diffrn_measurement_device_type 'Bruker Smart Apex CCD'
_diffrn_measurement_method 'phi and omega scans'
_diffrn_radiation_monochromator graphite
_diffrn_radiation_source 'sealed tube'
_diffrn_radiation_type MoK\a
_diffrn_radiation_wavelength 0.71073
_diffrn_reflns_av_R_equivalents 0.0309
_diffrn_reflns_av_sigmaI/netI 0.0508
_diffrn_reflns_limit_h_max 12
_diffrn_reflns_limit_h_min -12
_diffrn_reflns_limit_k_max 19
_diffrn_reflns_limit_k_min -19
_diffrn_reflns_limit_l_max 21
_diffrn_reflns_limit_l_min -20
_diffrn_reflns_number 21134
_diffrn_reflns_theta_full 25.00
_diffrn_reflns_theta_max 25.00
_diffrn_reflns_theta_min 1.26
_exptl_absorpt_coefficient_mu 2.594
_exptl_absorpt_correction_T_max 0.5991
_exptl_absorpt_correction_T_min 0.5519
_exptl_absorpt_correction_type multi-scan
_exptl_absorpt_process_details 'SADABS; Bruker, 2000'
_exptl_crystal_colour red-brown
_exptl_crystal_density_diffrn 1.410
_exptl_crystal_density_method 'not measured'
_exptl_crystal_description block
_exptl_crystal_F_000 1107
_exptl_crystal_size_max 0.26
_exptl_crystal_size_mid 0.24
_exptl_crystal_size_min 0.22
_refine_diff_density_max 0.863
_refine_diff_density_min -0.885
_refine_diff_density_rms 0.172
_refine_ls_extinction_method none
_refine_ls_goodness_of_fit_ref 1.072
_refine_ls_hydrogen_treatment constr
_refine_ls_matrix_type full
_refine_ls_number_parameters 619
_refine_ls_number_reflns 9140
_refine_ls_number_restraints 0
_refine_ls_restrained_S_all 1.072
_refine_ls_R_factor_all 0.0522
_refine_ls_R_factor_gt 0.0503
_refine_ls_shift/su_max 0.000
_refine_ls_shift/su_mean 0.000
_refine_ls_structure_factor_coef Fsqd
_refine_ls_weighting_details 'calc w=1/[\s^2^(Fo^2^)+(0.08P)^2^+1.99P] where P=(Fo^2^+2Fc^2^)/3'
_refine_ls_weighting_scheme calc
_refine_ls_wR_factor_gt 0.1238
_refine_ls_wR_factor_ref 0.1244
_reflns_number_gt 8227
_reflns_number_total 9140
_reflns_threshold_expression >2sigma(I)
_cod_data_source_file cg501128n_si_001.cif
_cod_data_source_block 2
_cod_depositor_comments
;
The following automatic conversions were performed:

'_symmetry_cell_setting' value 'Triclinic' changed to 'triclinic'
according to
/home/saulius/struct/COD-crude-data--automatic-downloads/rss-feeds/ACS/lib/dictionaries/cif_core.dic
dictionary named 'cif_core.dic' version 2.4.2 from 2011-04-26.

Automatic conversion script
Id: cif_fix_values 2935 2014-11-11 08:27:57Z andrius 

 Adding full bibliography for 4512467--4512469.cif.
;
_cod_original_sg_symbol_H-M 'P-1   '
_cod_database_code 4512468

loop_
_symmetry_equiv_pos_as_xyz
'x, y, z'
'-x, -y, -z'

loop_
_atom_site_label
_atom_site_type_symbol
_atom_site_fract_x
_atom_site_fract_y
_atom_site_fract_z
_atom_site_U_iso_or_equiv
_atom_site_adp_type
_atom_site_occupancy
_atom_site_symmetry_multiplicity
_atom_site_calc_flag
_atom_site_refinement_flags
_atom_site_disorder_assembly
_atom_site_disorder_group
C1 C 0.2051(6) 0.1879(3) 0.2051(3) 0.0305(10) Uani 1 1 d . . .
C2 C 0.2357(5) 0.3255(3) 0.3322(3) 0.0300(10) Uani 1 1 d . . .
C3 C 0.0328(6) 0.2415(4) 0.1212(3) 0.0361(11) Uani 1 1 d . . .
C4 C 0.0205(6) 0.3485(4) 0.2484(3) 0.0384(13) Uani 1 1 d . . .
C5 C -0.1861(6) 0.1801(3) 0.1816(3) 0.0305(10) Uani 1 1 d . . .
C6 C -0.0246(6) 0.2476(4) 0.3371(3) 0.0418(14) Uani 1 1 d . . .
C7 C -0.0643(5) 0.0744(4) 0.1430(3) 0.0320(10) Uani 1 1 d . . .
C8 C 0.0773(6) 0.1270(4) 0.3020(3) 0.0400(13) Uani 1 1 d . . .
C9 C 0.5983(6) 0.0474(4) 0.2649(3) 0.0364(11) Uani 1 1 d . . .
H9 H 0.6897 0.0926 0.2746 0.044 Uiso 1 1 calc R . .
C10 C 0.5875(6) -0.0211(4) 0.3017(3) 0.0343(11) Uani 1 1 d . . .
H10 H 0.6719 -0.0218 0.3369 0.041 Uiso 1 1 calc R . .
C11 C 0.4564(6) -0.0867(4) 0.2872(3) 0.0345(11) Uani 1 1 d . . .
C12 C 0.3325(6) -0.0856(4) 0.2362(3) 0.0348(11) Uani 1 1 d . . .
H12 H 0.2414 -0.1315 0.2261 0.042 Uiso 1 1 calc R . .
C13 C 0.3415(6) -0.0181(4) 0.2003(3) 0.0356(11) Uani 1 1 d . . .
H13 H 0.2568 -0.0171 0.1659 0.043 Uiso 1 1 calc R . .
C14 C 0.6688(6) -0.3116(4) 0.4723(3) 0.0358(11) Uani 1 1 d . . .
H14 H 0.7528 -0.3116 0.5086 0.043 Uiso 1 1 calc R . .
C15 C 0.6793(6) -0.2419(4) 0.4375(3) 0.0339(11) Uani 1 1 d . . .
H15 H 0.7697 -0.1943 0.4490 0.041 Uiso 1 1 calc R . .
C16 C 0.5524(6) -0.2444(4) 0.3853(3) 0.0359(11) Uani 1 1 d . . .
C17 C 0.4238(6) -0.3105(4) 0.3667(3) 0.0343(11) Uani 1 1 d . . .
H17 H 0.3403 -0.3102 0.3302 0.041 Uiso 1 1 calc R . .
C18 C 0.4131(6) -0.3796(4) 0.4010(3) 0.0354(11) Uani 1 1 d . . .
H18 H 0.3218 -0.4268 0.3885 0.042 Uiso 1 1 calc R . .
C19 C 0.5943(6) 0.3410(4) 0.1220(3) 0.0380(12) Uani 1 1 d . . .
H19 H 0.6849 0.3509 0.1595 0.046 Uiso 1 1 calc R . .
C20 C 0.5850(6) 0.4033(4) 0.0798(3) 0.0331(11) Uani 1 1 d . . .
H20 H 0.6689 0.4541 0.0873 0.040 Uiso 1 1 calc R . .
C21 C 0.4515(5) 0.3897(3) 0.0272(3) 0.0302(10) Uani 1 1 d . . .
C22 C 0.3291(6) 0.3151(4) 0.0152(3) 0.0371(12) Uani 1 1 d . . .
H22 H 0.2380 0.3066 -0.0208 0.045 Uiso 1 1 calc R . .
C23 C 0.3399(6) 0.2530(4) 0.0558(3) 0.0356(11) Uani 1 1 d . . .
H23 H 0.2562 0.2013 0.0472 0.043 Uiso 1 1 calc R . .
C24 C 0.6531(6) 0.5240(4) 0.2668(3) 0.0355(11) Uani 1 1 d . . .
H24 H 0.7513 0.5400 0.2967 0.043 Uiso 1 1 calc R . .
C25 C 0.6144(6) 0.5862(4) 0.2330(3) 0.0354(11) Uani 1 1 d . . .
H25 H 0.6854 0.6436 0.2387 0.042 Uiso 1 1 calc R . .
C26 C 0.4698(6) 0.5623(4) 0.1907(3) 0.0323(11) Uani 1 1 d . . .
C27 C 0.3663(6) 0.4780(4) 0.1816(3) 0.0344(11) Uani 1 1 d . . .
H27 H 0.2678 0.4621 0.1527 0.041 Uiso 1 1 calc R . .
C28 C 0.4073(6) 0.4177(4) 0.2148(3) 0.0385(12) Uani 1 1 d . . .
H28 H 0.3364 0.3599 0.2085 0.046 Uiso 1 1 calc R . .
C29 C 0.5636(6) 0.9118(4) 0.1066(3) 0.0324(11) Uani 1 1 d . . .
H29 H 0.6350 0.9687 0.1118 0.039 Uiso 1 1 calc R . .
C30 C 0.6039(6) 0.8503(4) 0.1388(3) 0.0333(11) Uani 1 1 d . . .
H30 H 0.7025 0.8646 0.1657 0.040 Uiso 1 1 calc R . .
C31 C 0.5014(6) 0.7686(3) 0.1317(3) 0.0311(10) Uani 1 1 d . . .
C32 C 0.3554(6) 0.7493(4) 0.0916(3) 0.0328(11) Uani 1 1 d . . .
H32 H 0.2829 0.6927 0.0861 0.039 Uiso 1 1 calc R . .
C33 C 0.3175(6) 0.8122(4) 0.0604(3) 0.0319(10) Uani 1 1 d . . .
H33 H 0.2194 0.7995 0.0343 0.038 Uiso 1 1 calc R . .
C34 C 0.7324(6) 0.2610(4) 0.4912(3) 0.0358(11) Uani 1 1 d . . .
H34 H 0.8241 0.3091 0.5060 0.043 Uiso 1 1 calc R . .
C35 C 0.7187(6) 0.1843(4) 0.5169(3) 0.0357(11) Uani 1 1 d . . .
H35 H 0.8012 0.1806 0.5509 0.043 Uiso 1 1 calc R . .
C36 C 0.5836(6) 0.1134(4) 0.4926(3) 0.0345(11) Uani 1 1 d . . .
C37 C 0.4640(6) 0.1193(4) 0.4455(3) 0.0391(12) Uani 1 1 d . . .
H37 H 0.3722 0.0710 0.4304 0.047 Uiso 1 1 calc R . .
C38 C 0.4750(6) 0.1951(4) 0.4193(3) 0.0333(11) Uani 1 1 d . . .
H38 H 0.3920 0.1984 0.3855 0.040 Uiso 1 1 calc R . .
Mn1 Mn 0.48960(8) 0.16574(5) 0.16687(4) 0.02881(17) Uani 1 1 d . . .
Mn2 Mn 0.5000 -0.5000 0.5000 0.0333(3) Uani 1 2 d S . .
N1 N 0.3013(4) 0.1771(3) 0.1896(2) 0.0304(9) Uani 1 1 d . . .
N2 N 0.3362(5) 0.3825(3) 0.3880(2) 0.0351(10) Uani 1 1 d . . .
N3 N 0.0357(5) 0.2541(3) 0.0598(2) 0.0357(10) Uani 1 1 d . . .
N4 N 0.0214(5) 0.4222(3) 0.2556(2) 0.0395(11) Uani 1 1 d . . .
N5 N -0.3080(5) 0.1621(3) 0.1584(2) 0.0289(9) Uani 1 1 d . . .
N6 N -0.0526(5) 0.2659(3) 0.3955(2) 0.0398(11) Uani 1 1 d . . .
N7 N -0.1211(5) 0.0008(3) 0.0912(2) 0.0417(11) Uani 1 1 d . . .
N8 N 0.0961(5) 0.0800(3) 0.3392(2) 0.0434(11) Uani 1 1 d . . .
N9 N 0.4760(5) 0.0487(3) 0.2147(3) 0.0372(10) Uani 1 1 d . . .
N10 N 0.4455(5) -0.1606(3) 0.3203(2) 0.0348(9) Uani 1 1 d . . .
N11 N 0.5697(5) -0.1702(3) 0.3548(2) 0.0342(9) Uani 1 1 d . . .
N12 N 0.5368(5) -0.3800(3) 0.4540(3) 0.0365(10) Uani 1 1 d . . .
N13 N 0.4744(5) 0.2661(3) 0.1097(2) 0.0361(9) Uani 1 1 d . . .
N14 N 0.4386(5) 0.4597(3) -0.0149(2) 0.0329(9) Uani 1 1 d . . .
N15 N 0.5506(5) 0.4397(3) 0.2573(2) 0.0348(9) Uani 1 1 d . . .
N16 N 0.4279(5) 0.6273(3) 0.1555(2) 0.0355(10) Uani 1 1 d . . .
N17 N 0.5432(5) 0.7054(3) 0.1658(2) 0.0320(9) Uani 1 1 d . . .
N18 N 0.4202(4) 0.8914(3) 0.0670(2) 0.0305(9) Uani 1 1 d . . .
N19 N 0.6092(5) 0.2656(3) 0.4434(2) 0.0314(9) Uani 1 1 d . . .
N20 N 0.5716(5) 0.0299(3) 0.5166(2) 0.0351(9) Uani 1 1 d . . .
O1W O 0.6205(4) 0.2944(2) 0.27930(18) 0.0289(7) Uani 1 1 d . . .
H1W1 H 0.6112 0.2796 0.3278 0.035 Uiso 1 1 d R . .
H1W2 H 0.5860 0.3430 0.2736 0.035 Uiso 1 1 d R . .
O2W O 0.3563(4) 0.0416(2) 0.05805(19) 0.0346(8) Uani 1 1 d . . .
H2W2 H 0.4168 0.0210 0.0330 0.041 Uiso 1 1 d R . .
H2W3 H 0.2905 0.0560 0.0183 0.041 Uiso 1 1 d R . .
O3W O 0.6609(4) -0.5393(2) 0.47016(19) 0.0360(8) Uani 1 1 d . . .
H3WA H 0.6406 -0.5958 0.4673 0.043 Uiso 1 1 d R . .
H3WC H 0.7223 -0.5040 0.5186 0.043 Uiso 1 1 d R . .
O4W O -0.0138(10) 0.7833(7) 0.2275(5) 0.040(2) Uani 0.40 1 d P A 1
H4WA H -0.0415 0.8142 0.1992 0.048 Uiso 0.40 1 d PR A 1
H4WB H 0.0545 0.8173 0.2741 0.048 Uiso 0.40 1 d PR A 1
O5W O -0.0025(13) 0.6988(9) 0.2498(6) 0.040(3) Uani 0.30 1 d P B 2
H5WC H -0.0837 0.6587 0.2423 0.048 Uiso 0.30 1 d PR B 2
H5WB H 0.0374 0.6760 0.2209 0.048 Uiso 0.30 1 d PR B 2
O6W O 1.0026(11) 0.5135(7) 0.9630(5) 0.042(2) Uani 0.40 1 d P . .
H6WA H 0.9744 0.4568 0.9604 0.064 Uiso 0.40 1 d PR . .
H6WC H 0.9309 0.5273 0.9499 0.064 Uiso 0.40 1 d PR . .
O7W O 0.9227(6) 0.5593(5) 0.4749(3) 0.0250(13) Uani 0.50 1 d P . .
H7WB H 0.9368 0.5660 0.5252 0.038 Uiso 0.50 1 d PR . .
H7WC H 0.8718 0.5020 0.4447 0.038 Uiso 0.50 1 d PR . .
O8W O 0.9695(10) 0.0521(7) 0.4965(5) 0.037(2) Uani 0.40 1 d P . .
H8WA H 1.0547 0.0586 0.5204 0.056 Uiso 0.40 1 d PR . .
H8WB H 0.9281 0.0522 0.5305 0.056 Uiso 0.40 1 d PR . .
W1 W 0.03855(2) 0.217136(13) 0.232147(9) 0.03265(10) Uani 1 1 d . . .

loop_
_atom_site_aniso_label
_atom_site_aniso_U_11
_atom_site_aniso_U_22
_atom_site_aniso_U_33
_atom_site_aniso_U_23
_atom_site_aniso_U_13
_atom_site_aniso_U_12
C1 0.032(3) 0.027(3) 0.039(2) 0.015(2) 0.021(2) 0.011(2)
C2 0.031(3) 0.029(3) 0.030(2) 0.0126(19) 0.0124(19) 0.010(2)
C3 0.036(3) 0.024(3) 0.047(3) 0.010(2) 0.021(2) 0.009(2)
C4 0.040(3) 0.027(3) 0.033(2) 0.013(2) 0.012(2) -0.004(2)
C5 0.032(3) 0.027(3) 0.033(2) 0.0132(19) 0.0111(19) 0.011(2)
C6 0.023(3) 0.040(3) 0.032(2) -0.004(2) 0.0118(19) -0.014(2)
C7 0.026(3) 0.031(3) 0.031(2) 0.007(2) 0.0058(18) 0.011(2)
C8 0.039(3) 0.031(3) 0.0215(19) -0.004(2) 0.0090(19) -0.010(2)
C9 0.031(3) 0.041(3) 0.039(2) 0.020(2) 0.012(2) 0.013(2)
C10 0.037(3) 0.036(3) 0.036(2) 0.016(2) 0.017(2) 0.018(2)
C11 0.042(3) 0.029(3) 0.029(2) 0.0090(19) 0.0120(19) 0.012(2)
C12 0.031(3) 0.040(3) 0.037(2) 0.015(2) 0.017(2) 0.015(2)
C13 0.035(3) 0.036(3) 0.042(2) 0.021(2) 0.019(2) 0.012(2)
C14 0.038(3) 0.034(3) 0.038(2) 0.013(2) 0.014(2) 0.017(2)
C15 0.044(3) 0.029(3) 0.030(2) 0.0117(19) 0.017(2) 0.013(2)
C16 0.037(3) 0.030(3) 0.034(2) 0.003(2) 0.011(2) 0.014(2)
C17 0.035(3) 0.038(3) 0.034(2) 0.017(2) 0.015(2) 0.016(2)
C18 0.033(3) 0.034(3) 0.043(2) 0.018(2) 0.016(2) 0.013(2)
C19 0.034(3) 0.034(3) 0.038(2) 0.013(2) 0.011(2) 0.009(2)
C20 0.041(3) 0.031(3) 0.032(2) 0.016(2) 0.014(2) 0.016(2)
C21 0.035(3) 0.027(3) 0.031(2) 0.0114(19) 0.0121(19) 0.016(2)
C22 0.039(3) 0.034(3) 0.033(2) 0.012(2) 0.011(2) 0.011(2)
C23 0.040(3) 0.030(3) 0.035(2) 0.016(2) 0.007(2) 0.015(2)
C24 0.037(3) 0.033(3) 0.034(2) 0.011(2) 0.014(2) 0.012(2)
C25 0.039(3) 0.026(3) 0.037(2) 0.011(2) 0.011(2) 0.011(2)
C26 0.035(3) 0.031(3) 0.030(2) 0.0098(19) 0.0122(19) 0.013(2)
C27 0.041(3) 0.028(3) 0.031(2) 0.0086(19) 0.014(2) 0.012(2)
C28 0.043(3) 0.040(3) 0.032(2) 0.011(2) 0.014(2) 0.018(3)
C29 0.037(3) 0.031(3) 0.030(2) 0.0107(19) 0.0114(19) 0.016(2)
C30 0.034(3) 0.030(3) 0.030(2) 0.0089(19) 0.0102(18) 0.009(2)
C31 0.038(3) 0.024(3) 0.033(2) 0.0104(19) 0.0144(19) 0.014(2)
C32 0.031(3) 0.033(3) 0.0284(19) 0.0074(19) 0.0099(18) 0.011(2)
C33 0.030(3) 0.031(3) 0.0273(19) 0.0039(18) 0.0061(18) 0.012(2)
C34 0.034(3) 0.038(3) 0.036(2) 0.012(2) 0.016(2) 0.015(2)
C35 0.041(3) 0.033(3) 0.029(2) 0.0086(19) 0.0093(19) 0.015(2)
C36 0.041(3) 0.033(3) 0.036(2) 0.014(2) 0.019(2) 0.018(2)
C37 0.039(3) 0.032(3) 0.034(2) -0.006(2) 0.018(2) 0.010(2)
C38 0.031(3) 0.034(3) 0.030(2) 0.0076(19) 0.0111(18) 0.010(2)
Mn1 0.0276(4) 0.0283(4) 0.0287(3) 0.0107(3) 0.0094(3) 0.0103(3)
Mn2 0.0280(6) 0.0266(6) 0.0270(4) 0.0096(4) 0.0078(4) -0.0085(5)
N1 0.026(2) 0.031(2) 0.0263(16) 0.0076(15) 0.0043(15) 0.0092(19)
N2 0.036(3) 0.028(2) 0.0225(16) 0.0062(16) -0.0102(16) 0.011(2)
N3 0.030(3) 0.033(2) 0.041(2) 0.0102(18) 0.0140(18) 0.012(2)
N4 0.030(3) 0.033(3) 0.040(2) 0.0139(18) -0.0066(17) 0.012(2)
N5 0.026(3) 0.032(2) 0.0293(17) 0.0150(16) 0.0080(15) 0.0117(19)
N6 0.031(3) 0.039(3) 0.037(2) -0.0060(18) 0.0164(18) 0.010(2)
N7 0.026(3) 0.033(3) 0.034(2) -0.0111(18) -0.0108(16) 0.009(2)
N8 0.042(3) 0.036(3) 0.035(2) 0.0044(19) 0.0172(18) -0.001(2)
N9 0.026(2) 0.039(3) 0.048(2) 0.023(2) 0.0116(18) 0.013(2)
N10 0.036(3) 0.034(2) 0.0323(18) 0.0095(17) 0.0128(17) 0.013(2)
N11 0.034(2) 0.038(3) 0.0313(18) 0.0163(18) 0.0138(16) 0.013(2)
N12 0.037(3) 0.032(2) 0.044(2) 0.0170(19) 0.0164(18) 0.015(2)
N13 0.033(3) 0.028(2) 0.039(2) 0.0091(17) 0.0095(17) 0.007(2)
N14 0.033(2) 0.034(2) 0.0327(18) 0.0125(17) 0.0145(16) 0.0128(18)
N15 0.041(3) 0.029(2) 0.0333(18) 0.0118(17) 0.0140(17) 0.014(2)
N16 0.040(3) 0.032(2) 0.0336(18) 0.0124(17) 0.0166(17) 0.011(2)
N17 0.035(2) 0.027(2) 0.0306(17) 0.0074(16) 0.0129(16) 0.0110(19)
N18 0.025(2) 0.032(2) 0.0290(17) 0.0101(16) 0.0082(15) 0.0065(18)
N19 0.037(3) 0.026(2) 0.0284(17) 0.0087(15) 0.0114(16) 0.0111(19)
N20 0.035(2) 0.036(2) 0.0333(18) 0.0126(17) 0.0148(16) 0.0130(19)
O1W 0.042(2) 0.0148(16) 0.0294(14) 0.0124(12) 0.0116(13) 0.0096(15)
O2W 0.039(2) 0.0248(18) 0.0342(15) 0.0132(14) 0.0008(14) 0.0157(16)
O3W 0.0283(19) 0.031(2) 0.0346(15) 0.0149(14) 0.0147(13) -0.0087(15)
O4W 0.032(5) 0.044(6) 0.042(4) 0.013(4) 0.011(4) 0.018(5)
O5W 0.029(7) 0.041(7) 0.029(5) 0.006(5) -0.003(5) 0.006(6)
O6W 0.031(5) 0.037(6) 0.045(4) 0.008(4) 0.013(4) 0.002(4)
O7W 0.017(3) 0.028(3) 0.019(2) 0.002(2) 0.003(2) 0.004(3)
O8W 0.030(5) 0.042(5) 0.030(4) 0.011(4) 0.009(3) 0.006(4)
W1 0.02706(15) 0.02853(15) 0.02831(13) -0.00882(9) 0.00953(9) 0.00894(10)

loop_
_atom_type_symbol
_atom_type_description
_atom_type_scat_dispersion_real
_atom_type_scat_dispersion_imag
_atom_type_scat_source
C C 0.0033 0.0016 'International Tables Vol C Tables 4.2.6.8 and 6.1.1.4'
H H 0.0000 0.0000 'International Tables Vol C Tables 4.2.6.8 and 6.1.1.4'
Mn Mn 0.3368 0.7283 'International Tables Vol C Tables 4.2.6.8 and 6.1.1.4'
N N 0.0061 0.0033 'International Tables Vol C Tables 4.2.6.8 and 6.1.1.4'
O O 0.0106 0.0060 'International Tables Vol C Tables 4.2.6.8 and 6.1.1.4'
W W -0.8490 6.8722 'International Tables Vol C Tables 4.2.6.8 and 6.1.1.4'

loop_
_geom_angle_atom_site_label_1
_geom_angle_atom_site_label_2
_geom_angle_atom_site_label_3
_geom_angle
_geom_angle_site_symmetry_1
_geom_angle_site_symmetry_3
N1 C1 W1 175.8(4) . .
N2 C2 W1 176.3(4) . .
N3 C3 W1 176.6(5) . .
N4 C4 W1 174.0(5) . .
N5 C5 W1 176.2(4) . .
N6 C6 W1 177.2(5) . .
N7 C7 W1 175.3(4) . .
N8 C8 W1 178.9(5) . .
N9 C9 C10 119.7(5) . .
N9 C9 H9 120.1 . .
C10 C9 H9 120.1 . .
C11 C10 C9 120.3(5) . .
C11 C10 H10 119.9 . .
C9 C10 H10 119.9 . .
C10 C11 C12 120.0(4) . .
C10 C11 N10 120.3(5) . .
C12 C11 N10 119.5(5) . .
C13 C12 C11 120.3(5) . .
C13 C12 H12 119.9 . .
C11 C12 H12 119.9 . .
C12 C13 N9 119.7(5) . .
C12 C13 H13 120.1 . .
N9 C13 H13 120.1 . .
N12 C14 C15 119.8(5) . .
N12 C14 H14 120.1 . .
C15 C14 H14 120.1 . .
C14 C15 C16 117.8(5) . .
C14 C15 H15 121.1 . .
C16 C15 H15 121.1 . .
C17 C16 C15 123.0(5) . .
C17 C16 N11 121.9(5) . .
C15 C16 N11 115.1(5) . .
C16 C17 C18 119.2(5) . .
C16 C17 H17 120.4 . .
C18 C17 H17 120.4 . .
C17 C18 N12 120.1(5) . .
C17 C18 H18 120.0 . .
N12 C18 H18 120.0 . .
N13 C19 C20 120.7(5) . .
N13 C19 H19 119.6 . .
C20 C19 H19 119.6 . .
C21 C20 C19 119.1(5) . .
C21 C20 H20 120.5 . .
C19 C20 H20 120.5 . .
C22 C21 C20 120.8(4) . .
C22 C21 N14 119.5(4) . .
C20 C21 N14 119.7(4) . .
C21 C22 C23 119.6(5) . .
C21 C22 H22 120.2 . .
C23 C22 H22 120.2 . .
C22 C23 N13 120.3(5) . .
C22 C23 H23 119.8 . .
N13 C23 H23 119.8 . .
N15 C24 C25 121.0(5) . .
N15 C24 H24 119.5 . .
C25 C24 H24 119.5 . .
C26 C25 C24 118.7(5) . .
C26 C25 H25 120.7 . .
C24 C25 H25 120.7 . .
C27 C26 C25 120.6(5) . .
C27 C26 N16 120.2(5) . .
C25 C26 N16 119.2(4) . .
C28 C27 C26 119.6(5) . .
C28 C27 H27 120.2 . .
C26 C27 H27 120.2 . .
C27 C28 N15 121.1(5) . .
C27 C28 H28 119.5 . .
N15 C28 H28 119.5 . .
C30 C29 N18 120.6(5) . .
C30 C29 H29 119.7 . .
N18 C29 H29 119.7 . .
C31 C30 C29 119.7(5) . .
C31 C30 H30 120.1 . .
C29 C30 H30 120.1 . .
C30 C31 C32 118.8(4) . .
C30 C31 N17 119.7(5) . .
C32 C31 N17 121.5(4) . .
C33 C32 C31 120.4(5) . .
C33 C32 H32 119.8 . .
C31 C32 H32 119.8 . .
N18 C33 C32 119.6(5) . .
N18 C33 H33 120.2 . .
C32 C33 H33 120.2 . .
N19 C34 C35 118.8(5) . .
N19 C34 H34 120.6 . .
C35 C34 H34 120.6 . .
C36 C35 C34 119.6(5) . .
C36 C35 H35 120.2 . .
C34 C35 H35 120.2 . .
C37 C36 C35 120.6(5) . .
C37 C36 N20 120.5(5) . .
C35 C36 N20 118.9(5) . .
C36 C37 C38 120.8(5) . .
C36 C37 H37 119.6 . .
C38 C37 H37 119.6 . .
N19 C38 C37 118.7(5) . .
N19 C38 H38 120.7 . .
C37 C38 H38 120.7 . .
N13 Mn1 O2W 97.33(14) . .
N13 Mn1 N1 82.98(16) . .
O2W Mn1 N1 92.12(15) . .
N13 Mn1 O1W 82.15(13) . .
O2W Mn1 O1W 178.07(14) . .
N1 Mn1 O1W 85.97(14) . .
N13 Mn1 N5 99.07(16) . 1_655
O2W Mn1 N5 93.30(15) . 1_655
N1 Mn1 N5 173.91(13) . 1_655
O1W Mn1 N5 88.63(14) . 1_655
N13 Mn1 N9 172.43(17) . .
O2W Mn1 N9 76.34(14) . .
N1 Mn1 N9 93.01(16) . .
O1W Mn1 N9 104.04(14) . .
N5 Mn1 N9 85.58(15) 1_655 .
O3W Mn2 O3W 180.00(6) 2_646 .
O3W Mn2 N2 88.38(16) 2_646 2_656
O3W Mn2 N2 91.62(15) . 2_656
O3W Mn2 N2 91.62(16) 2_646 1_545
O3W Mn2 N2 88.38(16) . 1_545
N2 Mn2 N2 180.000(1) 2_656 1_545
O3W Mn2 N12 96.01(14) 2_646 2_646
O3W Mn2 N12 83.99(14) . 2_646
N2 Mn2 N12 101.59(15) 2_656 2_646
N2 Mn2 N12 78.41(15) 1_545 2_646
O3W Mn2 N12 83.99(14) 2_646 .
O3W Mn2 N12 96.01(14) . .
N2 Mn2 N12 78.41(15) 2_656 .
N2 Mn2 N12 101.59(15) 1_545 .
N12 Mn2 N12 179.999(1) 2_646 .
C1 N1 Mn1 176.4(4) . .
C2 N2 Mn2 169.8(4) . 1_565
C5 N5 Mn1 156.6(4) . 1_455
C9 N9 C13 120.0(4) . .
C9 N9 Mn1 120.2(3) . .
C13 N9 Mn1 119.5(3) . .
N11 N10 C11 116.9(4) . .
N10 N11 C16 114.5(4) . .
C14 N12 C18 120.0(4) . .
C14 N12 Mn2 124.7(3) . .
C18 N12 Mn2 115.2(3) . .
C19 N13 C23 119.4(4) . .
C19 N13 Mn1 120.9(4) . .
C23 N13 Mn1 119.6(3) . .
N14 N14 C21 114.1(5) 2_665 .
C24 N15 C28 119.1(4) . .
N17 N16 C26 113.3(4) . .
N16 N17 C31 112.9(4) . .
C33 N18 C29 120.7(4) . .
C38 N19 C34 121.6(4) . .
N20 N20 C36 107.3(5) 2_656 .
Mn1 O1W H1W1 109.1 . .
Mn1 O1W H1W2 109.3 . .
H1W1 O1W H1W2 109.5 . .
Mn1 O2W H2W2 109.4 . .
Mn1 O2W H2W3 109.3 . .
H2W2 O2W H2W3 109.5 . .
Mn2 O3W H3WA 107.6 . .
H3WA O3W H3WC 107.7 . .
H4WA O4W H4WB 114.0 . .
H5WC O5W H5WB 112.4 . .
O6W O6W H6WA 57.7 2_767 .
O6W O6W H6WC 102.7 2_767 .
H6WA O6W H6WC 109.5 . .
H7WB O7W H7WC 109.5 . .
H8WA O8W H8WB 109.5 . .
C3 W1 C1 73.74(19) . .
C3 W1 C5 84.01(19) . .
C1 W1 C5 142.56(18) . .
C3 W1 C4 74.90(18) . .
C1 W1 C4 124.88(19) . .
C5 W1 C4 75.30(19) . .
C3 W1 C7 78.75(18) . .
C1 W1 C7 74.16(19) . .
C5 W1 C7 72.19(19) . .
C4 W1 C7 139.78(19) . .
C3 W1 C6 144.2(2) . .
C1 W1 C6 138.9(2) . .
C5 W1 C6 73.57(18) . .
C4 W1 C6 72.6(2) . .
C7 W1 C6 118.52(19) . .
C3 W1 C2 107.87(18) . .
C1 W1 C2 75.62(19) . .
C5 W1 C2 140.97(19) . .
C4 W1 C2 72.51(19) . .
C7 W1 C2 145.66(19) . .
C6 W1 C2 76.20(17) . .
C3 W1 C8 143.6(2) . .
C1 W1 C8 76.44(18) . .
C5 W1 C8 108.61(18) . .
C4 W1 C8 140.69(17) . .
C7 W1 C8 73.45(17) . .
C6 W1 C8 71.4(2) . .
C2 W1 C8 83.99(17) . .

loop_
_geom_bond_atom_site_label_1
_geom_bond_atom_site_label_2
_geom_bond_distance
_geom_bond_site_symmetry_2
C1 N1 1.189(7) .
C1 W1 2.129(5) .
C2 N2 1.157(6) .
C2 W1 2.185(5) .
C3 N3 1.177(6) .
C3 W1 2.113(5) .
C4 N4 1.160(7) .
C4 W1 2.145(6) .
C5 N5 1.161(6) .
C5 W1 2.132(5) .
C6 N6 1.171(6) .
C6 W1 2.182(5) .
C7 N7 1.161(7) .
C7 W1 2.177(5) .
C8 N8 1.150(8) .
C8 W1 2.192(6) .
C9 N9 1.375(7) .
C9 C10 1.405(7) .
C9 H9 0.9500 .
C10 C11 1.365(7) .
C10 H10 0.9500 .
C11 C12 1.392(7) .
C11 N10 1.437(6) .
C12 C13 1.380(7) .
C12 H12 0.9500 .
C13 N9 1.400(7) .
C13 H13 0.9500 .
C14 N12 1.373(7) .
C14 C15 1.398(7) .
C14 H14 0.9500 .
C15 C16 1.398(7) .
C15 H15 0.9500 .
C16 C17 1.330(8) .
C16 N11 1.410(7) .
C17 C18 1.382(7) .
C17 H17 0.9500 .
C18 N12 1.399(7) .
C18 H18 0.9500 .
C19 N13 1.367(7) .
C19 C20 1.405(7) .
C19 H19 0.9500 .
C20 C21 1.387(7) .
C20 H20 0.9500 .
C21 C22 1.382(7) .
C21 N14 1.518(6) .
C22 C23 1.385(7) .
C22 H22 0.9500 .
C23 N13 1.406(7) .
C23 H23 0.9500 .
C24 N15 1.380(7) .
C24 C25 1.398(7) .
C24 H24 0.9500 .
C25 C26 1.391(8) .
C25 H25 0.9500 .
C26 C27 1.387(7) .
C26 N16 1.465(6) .
C27 C28 1.376(7) .
C27 H27 0.9500 .
C28 N15 1.386(7) .
C28 H28 0.9500 .
C29 C30 1.379(7) .
C29 N18 1.385(7) .
C29 H29 0.9500 .
C30 C31 1.366(7) .
C30 H30 0.9500 .
C31 C32 1.415(7) .
C31 N17 1.428(6) .
C32 C33 1.381(7) .
C32 H32 0.9500 .
C33 N18 1.343(6) .
C33 H33 0.9500 .
C34 N19 1.390(7) .
C34 C35 1.397(7) .
C34 H34 0.9500 .
C35 C36 1.391(8) .
C35 H35 0.9500 .
C36 C37 1.367(8) .
C36 N20 1.484(6) .
C37 C38 1.391(8) .
C37 H37 0.9500 .
C38 N19 1.381(7) .
C38 H38 0.9500 .
Mn1 N13 2.133(4) .
Mn1 O2W 2.155(3) .
Mn1 N1 2.215(4) .
Mn1 O1W 2.224(3) .
Mn1 N5 2.227(4) 1_655
Mn1 N9 2.228(4) .
Mn2 O3W 2.167(4) 2_646
Mn2 O3W 2.167(4) .
Mn2 N2 2.198(4) 2_656
Mn2 N2 2.198(4) 1_545
Mn2 N12 2.240(4) 2_646
Mn2 N12 2.240(4) .
N2 Mn2 2.198(4) 1_565
N5 Mn1 2.227(4) 1_455
N10 N11 1.372(6) .
N14 N14 1.371(9) 2_665
N16 N17 1.379(6) .
N20 N20 1.378(9) 2_656
O1W H1W1 0.9802 .
O1W H1W2 0.9801 .
O2W H2W2 0.9800 .
O2W H2W3 0.9800 .
O3W H3WA 0.8501 .
O3W H3WC 0.8500 .
O4W H4WA 0.8500 .
O4W H4WB 0.8500 .
O5W H5WC 0.8500 .
O5W H5WB 0.8500 .
O6W O6W 1.506(18) 2_767
O6W H6WA 0.8500 .
O6W H6WC 0.8500 .
O7W H7WB 0.8499 .
O7W H7WC 0.8500 .
O8W H8WA 0.8499 .
O8W H8WB 0.8500 .

loop_
_geom_torsion_atom_site_label_1
_geom_torsion_atom_site_label_2
_geom_torsion_atom_site_label_3
_geom_torsion_atom_site_label_4
_geom_torsion
_geom_torsion_site_symmetry_1
_geom_torsion_site_symmetry_4
N9 C9 C10 C11 0.6(8) . .
C9 C10 C11 C12 -0.4(7) . .
C9 C10 C11 N10 175.8(4) . .
C10 C11 C12 C13 -0.2(7) . .
N10 C11 C12 C13 -176.5(4) . .
C11 C12 C13 N9 0.7(7) . .
N12 C14 C15 C16 0.7(7) . .
C14 C15 C16 C17 -1.0(7) . .
C14 C15 C16 N11 177.6(4) . .
C15 C16 C17 C18 1.0(8) . .
N11 C16 C17 C18 -177.5(5) . .
C16 C17 C18 N12 -0.6(8) . .
N13 C19 C20 C21 2.0(8) . .
C19 C20 C21 C22 -0.9(7) . .
C19 C20 C21 N14 176.3(4) . .
C20 C21 C22 C23 -0.4(7) . .
N14 C21 C22 C23 -177.6(4) . .
C21 C22 C23 N13 0.7(8) . .
N15 C24 C25 C26 1.2(7) . .
C24 C25 C26 C27 -0.6(7) . .
C24 C25 C26 N16 179.5(4) . .
C25 C26 C27 C28 0.0(7) . .
N16 C26 C27 C28 179.8(4) . .
C26 C27 C28 N15 0.1(7) . .
N18 C29 C30 C31 -0.2(7) . .
C29 C30 C31 C32 -0.3(7) . .
C29 C30 C31 N17 -179.3(4) . .
C30 C31 C32 C33 -0.1(7) . .
N17 C31 C32 C33 178.9(4) . .
C31 C32 C33 N18 1.1(6) . .
N19 C34 C35 C36 1.8(7) . .
C34 C35 C36 C37 -1.7(7) . .
C34 C35 C36 N20 176.7(4) . .
C35 C36 C37 C38 1.5(7) . .
N20 C36 C37 C38 -176.8(4) . .
C36 C37 C38 N19 -1.5(7) . .
O2W Mn1 N9 C9 130.8(4) . .
N1 Mn1 N9 C9 -137.8(4) . .
O1W Mn1 N9 C9 -51.2(4) . .
N5 Mn1 N9 C9 36.3(4) 1_655 .
O2W Mn1 N9 C13 -55.7(4) . .
N1 Mn1 N9 C13 35.7(4) . .
O1W Mn1 N9 C13 122.3(4) . .
N5 Mn1 N9 C13 -150.2(4) 1_655 .
C10 C11 N10 N11 -10.0(6) . .
C12 C11 N10 N11 166.2(4) . .
C11 N10 N11 C16 -179.2(4) . .
C17 C16 N11 N10 13.2(6) . .
C15 C16 N11 N10 -165.4(4) . .
C15 C14 N12 C18 -0.4(7) . .
C15 C14 N12 Mn2 177.6(3) . .
C17 C18 N12 C14 0.3(7) . .
C17 C18 N12 Mn2 -177.8(4) . .
O3W Mn2 N12 C14 132.5(4) 2_646 .
O3W Mn2 N12 C14 -47.5(4) . .
N2 Mn2 N12 C14 43.0(4) 2_656 .
N2 Mn2 N12 C14 -137.0(4) 1_545 .
O3W Mn2 N12 C18 -49.4(3) 2_646 .
O3W Mn2 N12 C18 130.6(3) . .
N2 Mn2 N12 C18 -139.0(4) 2_656 .
N2 Mn2 N12 C18 41.0(4) 1_545 .
C20 C19 N13 C23 -1.7(7) . .
C20 C19 N13 Mn1 175.6(4) . .
C22 C23 N13 C19 0.4(7) . .
C22 C23 N13 Mn1 -177.0(4) . .
O2W Mn1 N13 C19 -131.4(4) . .
N1 Mn1 N13 C19 137.4(4) . .
O1W Mn1 N13 C19 50.5(4) . .
N5 Mn1 N13 C19 -36.8(4) 1_655 .
O2W Mn1 N13 C23 45.9(4) . .
N1 Mn1 N13 C23 -45.3(4) . .
O1W Mn1 N13 C23 -132.2(4) . .
N5 Mn1 N13 C23 140.5(4) 1_655 .
C22 C21 N14 N14 166.9(5) . 2_665
C20 C21 N14 N14 -10.4(7) . 2_665
C25 C24 N15 C28 -1.1(7) . .
C27 C28 N15 C24 0.5(7) . .
C27 C26 N16 N17 -176.7(4) . .
C25 C26 N16 N17 3.1(6) . .
C26 N16 N17 C31 -179.7(4) . .
C30 C31 N17 N16 178.6(4) . .
C32 C31 N17 N16 -0.4(6) . .
C32 C33 N18 C29 -1.6(6) . .
C30 C29 N18 C33 1.2(6) . .
C37 C38 N19 C34 1.6(6) . .
C35 C34 N19 C38 -1.8(7) . .
C37 C36 N20 N20 -0.3(6) . 2_656
C35 C36 N20 N20 -178.6(5) . 2_656
